data_4034129
loop_
_publ_author_name
'Zhang, Yu'
'Nie, Shao-Zhen'
'Ye, Jing-Jing'
'Wang, Ji-Ping'
'Zhou, Meng-Meng'
'Zhao, Chang-Qiu'
'Li, Qiang'

_publ_section_title
;
 Functional Phosphine Derivatives Having Stationary and Flexible
 Chiralities: Their Preparation and Chirality Controlling.
;
_journal_issue 13
_journal_name_full 'The Journal of organic chemistry'
_journal_page_first 8423
_journal_page_last 8439
_journal_paper_doi 10.1021/acs.joc.9b00346
_journal_volume 84
_journal_year 2019
_chemical_absolute_configuration R/R
_chemical_formula_sum 'C44 H54 Cl2 O2 P2 Pd'
_chemical_formula_weight 854.11
_space_group_IT_number 4
_space_group_name_Hall 'P 2yb'
_space_group_name_H-M_alt 'P 1 21 1'
_symmetry_cell_setting monoclinic
_symmetry_space_group_name_H-M 'P 1 21 1'
_atom_sites_solution_hydrogens geom
_atom_sites_solution_primary direct
_atom_sites_solution_secondary difmap
_audit_creation_method SHELXL-97
_cell_angle_alpha 90.00
_cell_angle_beta 102.281(2)
_cell_angle_gamma 90.00
_cell_formula_units_Z 2
_cell_length_a 9.6073(9)
_cell_length_b 19.9161(18)
_cell_length_c 11.0248(11)
_cell_measurement_reflns_used 6036
_cell_measurement_temperature 298(2)
_cell_measurement_theta_max 28.166
_cell_measurement_theta_min 2.399
_cell_volume 2061.2(3)
_computing_cell_refinement 'Bruker SMART'
_computing_data_collection 'Bruker SMART'
_computing_data_reduction 'Bruker SAINT'
_computing_molecular_graphics 'Bruker SHELXTL'
_computing_publication_material 'Bruker SHELXTL'
_computing_structure_refinement 'SHELXL-97 (Sheldrick, 1997)'
_computing_structure_solution 'SHELXS-97 (Sheldrick, 1990)'
_diffrn_ambient_temperature 298(2)
_diffrn_measured_fraction_theta_full 0.998
_diffrn_measured_fraction_theta_max 0.998
_diffrn_measurement_device_type 'CCD area detector'
_diffrn_measurement_method 'phi and omega scans'
_diffrn_radiation_monochromator graphite
_diffrn_radiation_source 'fine-focus sealed tube'
_diffrn_radiation_type MoK\a
_diffrn_radiation_wavelength 0.71073
_diffrn_reflns_av_R_equivalents 0.0352
_diffrn_reflns_av_sigmaI/netI 0.0492
_diffrn_reflns_limit_h_max 10
_diffrn_reflns_limit_h_min -11
_diffrn_reflns_limit_k_max 20
_diffrn_reflns_limit_k_min -23
_diffrn_reflns_limit_l_max 10
_diffrn_reflns_limit_l_min -13
_diffrn_reflns_number 10328
_diffrn_reflns_theta_full 25.01
_diffrn_reflns_theta_max 25.01
_diffrn_reflns_theta_min 2.40
_exptl_absorpt_coefficient_mu 0.693
_exptl_absorpt_correction_T_max 0.8739
_exptl_absorpt_correction_T_min 0.7549
_exptl_absorpt_correction_type multi-scan
_exptl_absorpt_process_details sadabs
_exptl_crystal_colour colourless
_exptl_crystal_density_diffrn 1.376
_exptl_crystal_density_method 'not measured'
_exptl_crystal_description block
_exptl_crystal_F_000 888
_exptl_crystal_size_max 0.43
_exptl_crystal_size_mid 0.38
_exptl_crystal_size_min 0.20
_refine_diff_density_max 0.769
_refine_diff_density_min -0.424
_refine_diff_density_rms 0.054
_refine_ls_abs_structure_details 'Flack H D (1983), Acta Cryst. A39, 876-881'
_refine_ls_abs_structure_Flack -0.02(2)
_refine_ls_extinction_method none
_refine_ls_goodness_of_fit_ref 1.055
_refine_ls_hydrogen_treatment constr
_refine_ls_matrix_type full
_refine_ls_number_parameters 466
_refine_ls_number_reflns 6190
_refine_ls_number_restraints 1
_refine_ls_restrained_S_all 1.055
_refine_ls_R_factor_all 0.0407
_refine_ls_R_factor_gt 0.0327
_refine_ls_shift/su_max 0.001
_refine_ls_shift/su_mean 0.000
_refine_ls_structure_factor_coef Fsqd
_refine_ls_weighting_details 'calc w=1/[\s^2^(Fo^2^)+(0.0304P)^2^+0.5613P] where P=(Fo^2^+2Fc^2^)/3'
_refine_ls_weighting_scheme calc
_refine_ls_wR_factor_gt 0.0724
_refine_ls_wR_factor_ref 0.0771
_reflns_number_gt 5543
_reflns_number_total 6190
_reflns_threshold_expression >2sigma(I)
_cod_data_source_file jo9b00346_si_002.cif
_cod_data_source_block 180525g
_cod_depositor_comments
;
The following automatic conversions were performed:

data item '_symmetry_cell_setting' value 'Monoclinic' was changed to
'monoclinic' in accordance with the
/home/data/users/saulius/crontab/automatic-downloads/current/ACS/lib/dictionaries/cif_core.dic
dictionary named 'cif_core.dic' version 2.4.2 last updated on
2011-04-26.

Automatic conversion script
Id: cif_fix_values 6909 2019-04-08 15:41:33Z antanas 
;
_cod_original_sg_symbol_H-M 'P2(1)   '
_cod_database_code 4034129

loop_
_symmetry_equiv_pos_as_xyz
'x, y, z'
'-x, y+1/2, -z'

loop_
_atom_site_label
_atom_site_type_symbol
_atom_site_fract_x
_atom_site_fract_y
_atom_site_fract_z
_atom_site_U_iso_or_equiv
_atom_site_adp_type
_atom_site_occupancy
_atom_site_symmetry_multiplicity
_atom_site_calc_flag
_atom_site_refinement_flags
Pd1 Pd 0.83230(3) 0.667282(15) 0.75788(3) 0.02978(9) Uani 1 1 d .
P1 P 0.96016(10) 0.65914(7) 0.61028(9) 0.0286(2) Uani 1 1 d .
P2 P 0.85967(11) 0.56261(5) 0.83670(10) 0.0302(2) Uani 1 1 d .
O1 O 1.0516(3) 0.59157(15) 0.6034(3) 0.0358(7) Uani 1 1 d .
O2 O 0.9448(3) 0.50964(14) 0.7677(3) 0.0362(7) Uani 1 1 d .
Cl1 Cl 0.68369(12) 0.68236(6) 0.90043(11) 0.0459(3) Uani 1 1 d .
Cl2 Cl 0.80413(13) 0.78212(6) 0.70620(12) 0.0477(3) Uani 1 1 d .
C1 C 0.8424(4) 0.6613(3) 0.4576(3) 0.0349(9) Uani 1 1 d .
C2 C 0.7634(5) 0.7199(3) 0.4205(5) 0.0521(13) Uani 1 1 d .
H2 H 0.7731 0.7566 0.4737 0.063 Uiso 1 1 calc R
C3 C 0.6722(6) 0.7236(4) 0.3070(6) 0.0654(17) Uani 1 1 d .
H3 H 0.6216 0.7629 0.2826 0.078 Uiso 1 1 calc R
C4 C 0.6560(6) 0.6691(6) 0.2298(5) 0.0759(17) Uani 1 1 d .
H4 H 0.5930 0.6709 0.1531 0.091 Uiso 1 1 calc R
C5 C 0.7325(6) 0.6119(4) 0.2655(5) 0.0667(17) Uani 1 1 d .
H5 H 0.7191 0.5753 0.2117 0.080 Uiso 1 1 calc R
C6 C 0.8296(5) 0.6058(3) 0.3784(4) 0.0426(12) Uani 1 1 d .
C7 C 0.9165(5) 0.5447(3) 0.4095(4) 0.0444(12) Uani 1 1 d .
C8 C 1.0242(5) 0.5407(2) 0.5157(4) 0.0377(11) Uani 1 1 d .
C9 C 1.1153(5) 0.4868(2) 0.5399(5) 0.0490(12) Uani 1 1 d .
H9 H 1.1878 0.4866 0.6108 0.059 Uiso 1 1 calc R
C10 C 1.0994(7) 0.4328(3) 0.4588(6) 0.0658(17) Uani 1 1 d .
H10 H 1.1617 0.3965 0.4743 0.079 Uiso 1 1 calc R
C11 C 0.9911(8) 0.4334(3) 0.3558(6) 0.0705(18) Uani 1 1 d .
H11 H 0.9781 0.3968 0.3022 0.085 Uiso 1 1 calc R
C12 C 0.9010(7) 0.4878(3) 0.3310(5) 0.0657(16) Uani 1 1 d .
H12 H 0.8279 0.4871 0.2605 0.079 Uiso 1 1 calc R
C13 C 1.1031(5) 0.7212(2) 0.6183(4) 0.0320(10) Uani 1 1 d .
H13 H 1.0651 0.7655 0.6323 0.038 Uiso 1 1 calc R
C14 C 1.2329(5) 0.7069(2) 0.7244(4) 0.0406(11) Uani 1 1 d .
H14 H 1.2758 0.6651 0.7029 0.049 Uiso 1 1 calc R
C15 C 1.3420(5) 0.7627(3) 0.7210(5) 0.0491(13) Uani 1 1 d .
H15A H 1.3002 0.8056 0.7354 0.059 Uiso 1 1 calc R
H15B H 1.4244 0.7555 0.7877 0.059 Uiso 1 1 calc R
C16 C 1.3901(5) 0.7657(3) 0.5990(5) 0.0524(13) Uani 1 1 d .
H16A H 1.4387 0.7243 0.5875 0.063 Uiso 1 1 calc R
H16B H 1.4571 0.8024 0.6016 0.063 Uiso 1 1 calc R
C17 C 1.2656(5) 0.7759(2) 0.4900(5) 0.0444(12) Uani 1 1 d .
H17 H 1.2243 0.8201 0.4988 0.053 Uiso 1 1 calc R
C18 C 1.1504(5) 0.7227(2) 0.4937(4) 0.0421(11) Uani 1 1 d .
H18A H 1.0682 0.7319 0.4277 0.050 Uiso 1 1 calc R
H18B H 1.1870 0.6788 0.4783 0.050 Uiso 1 1 calc R
C19 C 1.2014(5) 0.6965(3) 0.8554(5) 0.0537(14) Uani 1 1 d .
H19 H 1.1154 0.6687 0.8443 0.064 Uiso 1 1 calc R
C20 C 1.3199(6) 0.6568(5) 0.9378(5) 0.099(3) Uani 1 1 d .
H20A H 1.4080 0.6808 0.9467 0.149 Uiso 1 1 calc R
H20B H 1.3287 0.6137 0.9009 0.149 Uiso 1 1 calc R
H20C H 1.2978 0.6506 1.0180 0.149 Uiso 1 1 calc R
C21 C 1.1683(8) 0.7617(4) 0.9168(6) 0.089(2) Uani 1 1 d .
H21A H 1.1322 0.7513 0.9894 0.133 Uiso 1 1 calc R
H21B H 1.0981 0.7867 0.8594 0.133 Uiso 1 1 calc R
H21C H 1.2536 0.7879 0.9400 0.133 Uiso 1 1 calc R
C22 C 1.3126(6) 0.7743(3) 0.3659(5) 0.0685(17) Uani 1 1 d .
H22A H 1.3820 0.8089 0.3649 0.103 Uiso 1 1 calc R
H22B H 1.2316 0.7818 0.2995 0.103 Uiso 1 1 calc R
H22C H 1.3538 0.7314 0.3554 0.103 Uiso 1 1 calc R
C23 C 0.9767(5) 0.5638(2) 0.9910(4) 0.0371(10) Uani 1 1 d .
C24 C 0.9863(5) 0.6206(3) 1.0667(4) 0.0472(12) Uani 1 1 d .
H24 H 0.9265 0.6570 1.0412 0.057 Uiso 1 1 calc R
C25 C 1.0824(6) 0.6236(3) 1.1778(5) 0.0587(14) Uani 1 1 d .
H25 H 1.0858 0.6614 1.2280 0.070 Uiso 1 1 calc R
C26 C 1.1737(6) 0.5711(4) 1.2152(5) 0.0656(17) Uani 1 1 d .
H26 H 1.2401 0.5736 1.2899 0.079 Uiso 1 1 calc R
C27 C 1.1668(6) 0.5144(3) 1.1417(5) 0.0605(15) Uani 1 1 d .
H27 H 1.2294 0.4791 1.1675 0.073 Uiso 1 1 calc R
C28 C 1.0667(5) 0.5092(3) 1.0285(4) 0.0421(11) Uani 1 1 d .
C29 C 1.0608(5) 0.4479(2) 0.9510(4) 0.0410(11) Uani 1 1 d .
C30 C 1.0004(5) 0.4498(2) 0.8253(4) 0.0378(11) Uani 1 1 d .
C31 C 0.9984(5) 0.3947(2) 0.7497(5) 0.0480(12) Uani 1 1 d .
H31 H 0.9580 0.3975 0.6653 0.058 Uiso 1 1 calc R
C32 C 1.0573(6) 0.3351(3) 0.8007(7) 0.0628(16) Uani 1 1 d .
H32 H 1.0572 0.2977 0.7504 0.075 Uiso 1 1 calc R
C33 C 1.1163(6) 0.3311(3) 0.9266(7) 0.0677(18) Uani 1 1 d .
H33 H 1.1561 0.2910 0.9611 0.081 Uiso 1 1 calc R
C34 C 1.1156(5) 0.3866(3) 0.9999(5) 0.0557(14) Uani 1 1 d .
H34 H 1.1528 0.3833 1.0847 0.067 Uiso 1 1 calc R
C35 C 0.6877(4) 0.5204(2) 0.8395(4) 0.0349(10) Uani 1 1 d .
H35 H 0.6184 0.5566 0.8389 0.042 Uiso 1 1 calc R
C36 C 0.6301(5) 0.4784(2) 0.7211(4) 0.0370(10) Uani 1 1 d .
H36 H 0.6953 0.4404 0.7218 0.044 Uiso 1 1 calc R
C37 C 0.4848(5) 0.4492(3) 0.7340(5) 0.0550(14) Uani 1 1 d .
H37A H 0.4170 0.4857 0.7282 0.066 Uiso 1 1 calc R
H37B H 0.4508 0.4191 0.6648 0.066 Uiso 1 1 calc R
C38 C 0.4882(6) 0.4113(3) 0.8538(5) 0.0580(14) Uani 1 1 d .
H38A H 0.3930 0.3956 0.8555 0.070 Uiso 1 1 calc R
H38B H 0.5495 0.3723 0.8572 0.070 Uiso 1 1 calc R
C39 C 0.5423(5) 0.4554(3) 0.9656(5) 0.0479(12) Uani 1 1 d .
H39 H 0.4786 0.4942 0.9604 0.058 Uiso 1 1 calc R
C40 C 0.6916(5) 0.4814(3) 0.9592(4) 0.0429(11) Uani 1 1 d .
H40A H 0.7269 0.5103 1.0299 0.052 Uiso 1 1 calc R
H40B H 0.7564 0.4437 0.9634 0.052 Uiso 1 1 calc R
C41 C 0.6214(5) 0.5163(2) 0.5969(4) 0.0437(11) Uani 1 1 d .
H41 H 0.7165 0.5345 0.5987 0.052 Uiso 1 1 calc R
C42 C 0.5874(7) 0.4681(3) 0.4864(5) 0.0668(16) Uani 1 1 d .
H42A H 0.6517 0.4306 0.5009 0.100 Uiso 1 1 calc R
H42B H 0.5980 0.4912 0.4124 0.100 Uiso 1 1 calc R
H42C H 0.4912 0.4523 0.4764 0.100 Uiso 1 1 calc R
C43 C 0.5188(6) 0.5758(3) 0.5780(5) 0.0611(15) Uani 1 1 d .
H43A H 0.4238 0.5601 0.5755 0.092 Uiso 1 1 calc R
H43B H 0.5222 0.5978 0.5013 0.092 Uiso 1 1 calc R
H43C H 0.5461 0.6069 0.6455 0.092 Uiso 1 1 calc R
C44 C 0.5422(6) 0.4192(3) 1.0872(5) 0.0684(18) Uani 1 1 d .
H44A H 0.4506 0.3991 1.0837 0.103 Uiso 1 1 calc R
H44B H 0.5621 0.4507 1.1545 0.103 Uiso 1 1 calc R
H44C H 0.6140 0.3848 1.1001 0.103 Uiso 1 1 calc R

loop_
_atom_site_aniso_label
_atom_site_aniso_U_11
_atom_site_aniso_U_22
_atom_site_aniso_U_33
_atom_site_aniso_U_23
_atom_site_aniso_U_13
_atom_site_aniso_U_12
Pd1 0.02916(14) 0.02610(14) 0.03501(15) -0.00082(16) 0.00890(11) -0.00118(16)
P1 0.0273(5) 0.0285(6) 0.0298(5) -0.0005(6) 0.0058(4) -0.0014(5)
P2 0.0295(6) 0.0283(6) 0.0325(6) 0.0018(5) 0.0060(5) -0.0020(5)
O1 0.0374(17) 0.0294(16) 0.0395(17) -0.0058(14) 0.0056(14) 0.0046(13)
O2 0.0447(17) 0.0318(16) 0.0328(16) 0.0030(13) 0.0096(13) 0.0038(13)
Cl1 0.0454(6) 0.0446(9) 0.0550(7) -0.0076(5) 0.0270(5) -0.0035(5)
Cl2 0.0539(7) 0.0293(6) 0.0637(8) 0.0045(6) 0.0212(6) 0.0047(5)
C1 0.0281(18) 0.047(3) 0.0301(19) 0.009(3) 0.0069(15) 0.006(2)
C2 0.049(3) 0.060(3) 0.043(3) 0.005(3) 0.001(2) 0.008(3)
C3 0.048(3) 0.090(4) 0.058(4) 0.029(4) 0.011(3) 0.019(3)
C4 0.058(3) 0.126(5) 0.039(3) 0.000(5) 0.000(2) 0.019(5)
C5 0.055(4) 0.097(5) 0.043(3) -0.019(3) -0.001(3) 0.005(3)
C6 0.038(3) 0.057(3) 0.036(3) -0.008(2) 0.016(2) -0.006(2)
C7 0.047(3) 0.047(3) 0.043(3) -0.011(2) 0.018(2) -0.009(2)
C8 0.044(3) 0.030(2) 0.047(3) -0.012(2) 0.027(2) -0.010(2)
C9 0.048(3) 0.040(3) 0.063(3) -0.002(3) 0.020(3) 0.003(2)
C10 0.080(4) 0.040(3) 0.089(5) -0.013(3) 0.044(4) 0.003(3)
C11 0.094(5) 0.045(3) 0.078(5) -0.031(3) 0.032(4) -0.010(3)
C12 0.073(4) 0.068(4) 0.057(4) -0.025(3) 0.016(3) -0.016(3)
C13 0.033(2) 0.025(2) 0.039(3) 0.000(2) 0.011(2) -0.0056(19)
C14 0.032(2) 0.043(3) 0.046(3) 0.003(2) 0.006(2) -0.005(2)
C15 0.036(3) 0.056(3) 0.051(3) 0.001(3) -0.002(2) -0.015(2)
C16 0.038(3) 0.045(3) 0.078(4) 0.009(3) 0.019(3) -0.006(2)
C17 0.041(3) 0.036(3) 0.062(3) 0.008(2) 0.024(2) 0.002(2)
C18 0.041(3) 0.043(3) 0.044(3) 0.003(2) 0.014(2) -0.005(2)
C19 0.035(3) 0.080(4) 0.045(3) 0.007(3) 0.006(2) -0.010(2)
C20 0.042(3) 0.182(9) 0.068(4) 0.061(6) 0.002(3) 0.006(5)
C21 0.094(5) 0.114(6) 0.060(4) -0.026(4) 0.023(4) -0.025(5)
C22 0.065(4) 0.075(4) 0.077(4) 0.007(3) 0.043(3) -0.009(3)
C23 0.035(2) 0.046(3) 0.031(2) 0.003(2) 0.0069(19) -0.004(2)
C24 0.050(3) 0.049(3) 0.044(3) -0.005(2) 0.013(2) -0.004(2)
C25 0.058(3) 0.075(4) 0.040(3) -0.010(3) 0.002(3) -0.011(3)
C26 0.057(4) 0.098(5) 0.035(3) -0.002(3) -0.006(3) -0.015(3)
C27 0.049(3) 0.082(4) 0.046(3) 0.014(3) -0.001(2) 0.003(3)
C28 0.037(2) 0.053(3) 0.037(3) 0.012(2) 0.008(2) -0.003(2)
C29 0.037(3) 0.037(3) 0.048(3) 0.010(2) 0.008(2) -0.001(2)
C30 0.035(2) 0.026(2) 0.055(3) 0.008(2) 0.014(2) 0.0029(19)
C31 0.053(3) 0.034(3) 0.061(3) 0.000(2) 0.019(3) -0.003(2)
C32 0.054(3) 0.034(3) 0.101(5) -0.001(3) 0.019(3) 0.002(2)
C33 0.056(4) 0.038(3) 0.108(5) 0.027(3) 0.016(4) 0.010(3)
C34 0.050(3) 0.052(3) 0.065(4) 0.021(3) 0.010(3) 0.004(3)
C35 0.031(2) 0.031(2) 0.043(3) 0.004(2) 0.0084(19) -0.0030(19)
C36 0.040(3) 0.031(2) 0.039(3) -0.003(2) 0.006(2) -0.005(2)
C37 0.045(3) 0.060(3) 0.058(3) -0.004(3) 0.005(3) -0.020(3)
C38 0.055(3) 0.055(3) 0.065(4) 0.007(3) 0.016(3) -0.021(3)
C39 0.044(3) 0.044(3) 0.059(3) 0.004(2) 0.017(2) -0.004(2)
C40 0.042(3) 0.047(3) 0.041(3) 0.000(2) 0.012(2) -0.009(2)
C41 0.043(3) 0.046(3) 0.040(3) -0.001(2) 0.002(2) -0.005(2)
C42 0.081(4) 0.078(4) 0.038(3) -0.012(3) 0.006(3) -0.013(3)
C43 0.063(4) 0.060(4) 0.057(3) 0.015(3) 0.004(3) 0.004(3)
C44 0.060(4) 0.084(5) 0.066(4) 0.023(3) 0.024(3) -0.008(3)

loop_
_atom_type_symbol
_atom_type_description
_atom_type_scat_dispersion_real
_atom_type_scat_dispersion_imag
_atom_type_scat_source
C C 0.0033 0.0016 'International Tables Vol C Tables 4.2.6.8 and 6.1.1.4'
H H 0.0000 0.0000 'International Tables Vol C Tables 4.2.6.8 and 6.1.1.4'
O O 0.0106 0.0060 'International Tables Vol C Tables 4.2.6.8 and 6.1.1.4'
P P 0.1023 0.0942 'International Tables Vol C Tables 4.2.6.8 and 6.1.1.4'
Cl Cl 0.1484 0.1585 'International Tables Vol C Tables 4.2.6.8 and 6.1.1.4'
Pd Pd -0.9988 1.0072 'International Tables Vol C Tables 4.2.6.8 and 6.1.1.4'

loop_
_geom_angle_atom_site_label_1
_geom_angle_atom_site_label_2
_geom_angle_atom_site_label_3
_geom_angle
P1 Pd1 P2 100.13(4)
P1 Pd1 Cl1 174.74(5)
P2 Pd1 Cl1 84.16(4)
P1 Pd1 Cl2 86.98(5)
P2 Pd1 Cl2 171.37(4)
Cl1 Pd1 Cl2 89.02(4)
O1 P1 C1 102.3(2)
O1 P1 C13 98.9(2)
C1 P1 C13 109.9(2)
O1 P1 Pd1 118.74(13)
C1 P1 Pd1 109.94(12)
C13 P1 Pd1 115.85(14)
O2 P2 C23 100.00(18)
O2 P2 C35 104.63(18)
C23 P2 C35 111.3(2)
O2 P2 Pd1 116.78(11)
C23 P2 Pd1 110.19(15)
C35 P2 Pd1 113.16(14)
C8 O1 P1 128.1(3)
C30 O2 P2 121.5(3)
C6 C1 C2 120.3(4)
C6 C1 P1 121.0(4)
C2 C1 P1 118.7(4)
C3 C2 C1 120.8(5)
C2 C3 C4 119.5(6)
C5 C4 C3 119.9(5)
C4 C5 C6 123.2(6)
C5 C6 C1 116.2(5)
C5 C6 C7 121.2(5)
C1 C6 C7 122.5(4)
C8 C7 C12 115.6(5)
C8 C7 C6 121.8(4)
C12 C7 C6 122.6(5)
C9 C8 O1 114.6(4)
C9 C8 C7 122.5(4)
O1 C8 C7 122.8(4)
C8 C9 C10 120.2(5)
C11 C10 C9 119.2(6)
C10 C11 C12 120.5(5)
C11 C12 C7 121.9(6)
C18 C13 C14 109.6(4)
C18 C13 P1 109.3(3)
C14 C13 P1 112.8(3)
C15 C14 C13 107.1(4)
C15 C14 C19 112.9(4)
C13 C14 C19 116.4(4)
C16 C15 C14 112.9(4)
C15 C16 C17 111.8(4)
C16 C17 C22 111.9(4)
C16 C17 C18 109.7(4)
C22 C17 C18 111.2(4)
C13 C18 C17 112.8(4)
C20 C19 C21 112.2(5)
C20 C19 C14 110.9(4)
C21 C19 C14 113.5(5)
C28 C23 C24 119.7(4)
C28 C23 P2 119.0(3)
C24 C23 P2 121.0(4)
C25 C24 C23 121.1(5)
C24 C25 C26 120.1(5)
C25 C26 C27 119.9(5)
C26 C27 C28 121.2(5)
C23 C28 C27 117.9(5)
C23 C28 C29 121.7(4)
C27 C28 C29 120.4(5)
C30 C29 C34 117.1(5)
C30 C29 C28 120.7(4)
C34 C29 C28 122.2(4)
C31 C30 C29 122.2(4)
C31 C30 O2 116.6(4)
C29 C30 O2 121.1(4)
C30 C31 C32 119.1(5)
C31 C32 C33 120.2(5)
C34 C33 C32 119.4(5)
C33 C34 C29 121.9(5)
C40 C35 C36 113.1(4)
C40 C35 P2 112.7(3)
C36 C35 P2 112.9(3)
C37 C36 C41 112.6(4)
C37 C36 C35 107.0(4)
C41 C36 C35 115.0(4)
C38 C37 C36 114.5(4)
C39 C38 C37 111.2(4)
C38 C39 C44 112.2(5)
C38 C39 C40 108.6(4)
C44 C39 C40 111.9(4)
C35 C40 C39 111.0(4)
C43 C41 C42 110.8(4)
C43 C41 C36 114.3(4)
C42 C41 C36 111.1(4)

loop_
_geom_bond_atom_site_label_1
_geom_bond_atom_site_label_2
_geom_bond_distance
Pd1 P1 2.2435(10)
Pd1 P2 2.2523(11)
Pd1 Cl1 2.3565(10)
Pd1 Cl2 2.3586(12)
P1 O1 1.618(3)
P1 C1 1.818(4)
P1 C13 1.835(4)
P2 O2 1.620(3)
P2 C23 1.829(4)
P2 C35 1.860(4)
O1 C8 1.387(5)
O2 C30 1.401(5)
C1 C6 1.398(7)
C1 C2 1.405(7)
C2 C3 1.368(7)
C3 C4 1.368(11)
C4 C5 1.368(11)
C5 C6 1.393(7)
C6 C7 1.474(7)
C7 C8 1.390(7)
C7 C12 1.414(7)
C8 C9 1.374(7)
C9 C10 1.386(7)
C10 C11 1.368(9)
C11 C12 1.378(9)
C13 C18 1.536(6)
C13 C14 1.545(6)
C14 C15 1.534(6)
C14 C19 1.551(7)
C15 C16 1.513(7)
C16 C17 1.518(7)
C17 C22 1.530(7)
C17 C18 1.538(6)
C19 C20 1.518(8)
C19 C21 1.529(8)
C23 C28 1.396(6)
C23 C24 1.397(6)
C24 C25 1.369(7)
C25 C26 1.371(8)
C26 C27 1.383(8)
C27 C28 1.408(7)
C28 C29 1.484(7)
C29 C30 1.384(6)
C29 C34 1.391(7)
C30 C31 1.377(6)
C31 C32 1.382(7)
C32 C33 1.386(8)
C33 C34 1.371(8)
C35 C40 1.526(6)
C35 C36 1.551(6)
C36 C37 1.546(6)
C36 C41 1.549(6)
C37 C38 1.516(7)
C38 C39 1.513(7)
C39 C44 1.522(7)
C39 C40 1.541(6)
C41 C43 1.527(7)
C41 C42 1.531(7)
